data_7240925
loop_
_publ_author_name
'Grabias, Ewelina'
'Tarasiuk, Bogdan'
'Do\/l\;ega, Anna'
'Majdan, Marek'

_publ_section_title
;
 New uranium(VI) and isothiouronium complexes: synthesis, crystal
 structure, spectroscopic characterization and a DFT study
;
_journal_name_full CrystEngComm
_journal_paper_doi 10.1039/D0CE00746C
_journal_year 2020
_chemical_formula_sum 'C24 H43.48 N4 O18.74 S2 U2'
_chemical_formula_weight 1228.13
_space_group_IT_number 14
_space_group_name_Hall '-P 2yn'
_space_group_name_H-M_alt 'P 1 21/n 1'
_symmetry_cell_setting monoclinic
_symmetry_Int_Tables_number 14
_symmetry_space_group_name_Hall '-P 2yn'
_symmetry_space_group_name_H-M 'P 1 21/n 1'
_atom_sites_solution_hydrogens mixed
_atom_sites_solution_primary direct
_audit_creation_date 2020-06-18T10:39:50-00:00
_audit_creation_method 'WinGX routine CIF_UPDATE'
_audit_update_record
;
2020-07-20 deposited with the CCDC.	2020-07-22 downloaded from the CCDC.
;
_cell_angle_alpha 90
_cell_angle_beta 97.85(3)
_cell_angle_gamma 90
_cell_formula_units_Z 2
_cell_length_a 8.908(2)
_cell_length_b 14.714(4)
_cell_length_c 15.163(6)
_cell_measurement_reflns_used 16635
_cell_measurement_temperature 120(2)
_cell_measurement_theta_max 29.55
_cell_measurement_theta_min 2.69
_cell_volume 1968.8(11)
_computing_cell_refinement
;
        X-Area Recipe 1.33.0.0 (STOE, 2015)
;
_computing_data_collection
;
        X-Area WinXpose 2.0.22.0 (STOE, 2016)
;
_computing_data_reduction
;
        X-Area Integrate 1.72.0.0 (STOE, 2018)
        X-Area X-Red32 1.63.4.0 (STOE, 2017)
;
_computing_publication_material
;
STOE & Cie GmbH, X-Area, software package for collecting single-crystal or
multi-domain crystal data on STOE area-detector diffractometers, for image
processing, for the correction and scaling of reflection intensities and
        for outlier rejection, version 1.81, Darmstadt 2018
;
_computing_structure_refinement 'SHELXL-2018/3 (Sheldrick, 2018)'
_diffrn_ambient_temperature 120(2)
_diffrn_detector 'image plate (34 cm diameter)'
_diffrn_detector_area_resol_mean 6.67
_diffrn_detector_type 'STOE Imaging Plate'
_diffrn_measured_fraction_theta_full 0.998
_diffrn_measured_fraction_theta_max 0.998
_diffrn_measurement_device '2-circle diffractometer'
_diffrn_measurement_device_type 'STOE IPDS 2T'
_diffrn_measurement_method 'rotation method, \w scans'
_diffrn_radiation_monochromator 'parabolic x-ray mirror'
_diffrn_radiation_probe x-ray
_diffrn_radiation_type MoK\a
_diffrn_radiation_wavelength 0.71073
_diffrn_reflns_av_R_equivalents 0.0353
_diffrn_reflns_av_unetI/netI 0.0282
_diffrn_reflns_Laue_measured_fraction_full 0.998
_diffrn_reflns_Laue_measured_fraction_max 0.998
_diffrn_reflns_limit_h_max 10
_diffrn_reflns_limit_h_min -9
_diffrn_reflns_limit_k_max 17
_diffrn_reflns_limit_k_min -18
_diffrn_reflns_limit_l_max 18
_diffrn_reflns_limit_l_min -18
_diffrn_reflns_number 10622
_diffrn_reflns_point_group_measured_fraction_full 0.998
_diffrn_reflns_point_group_measured_fraction_max 0.998
_diffrn_reflns_theta_full 25.242
_diffrn_reflns_theta_max 25.998
_diffrn_reflns_theta_min 2.712
_diffrn_source 'GeniX Mo, 0.05 x 0.05 mm2 microfocus'
_exptl_absorpt_coefficient_mu 8.396
_exptl_absorpt_correction_T_max 0.7186
_exptl_absorpt_correction_T_min 0.5705
_exptl_absorpt_correction_type integration
_exptl_absorpt_process_details
;
STOE X-Red32, absorption correction by Gaussian integration, analogous to
P. Coppens, "The Evaluation of Absorption and Extinction in Single-Crystal
        Structure Analysis", published in
        F. R. Ahmed (Editor), "Crystallographic Computing",
        Munksgaard, Copenhagen (1970), 255 - 270
;
_exptl_crystal_colour yellow
_exptl_crystal_density_diffrn 2.069
_exptl_crystal_density_method 'not measured'
_exptl_crystal_description block
_exptl_crystal_F_000 1161
_exptl_crystal_size_max 0.5
_exptl_crystal_size_mid 0.296
_exptl_crystal_size_min 0.188
_refine_diff_density_max 1.539
_refine_diff_density_min -0.964
_refine_diff_density_rms 0.148
_refine_ls_extinction_method none
_refine_ls_goodness_of_fit_ref 1.044
_refine_ls_hydrogen_treatment constr
_refine_ls_matrix_type full
_refine_ls_number_parameters 243
_refine_ls_number_reflns 3856
_refine_ls_number_restraints 2
_refine_ls_restrained_S_all 1.045
_refine_ls_R_factor_all 0.0353
_refine_ls_R_factor_gt 0.0285
_refine_ls_shift/su_max 0.001
_refine_ls_shift/su_mean 0
_refine_ls_structure_factor_coef Fsqd
_refine_ls_weighting_details 'w=1/[\s^2^(Fo^2^)+(0.0387P)^2^+6.8471P] where P=(Fo^2^+2Fc^2^)/3'
_refine_ls_weighting_scheme calc
_refine_ls_wR_factor_gt 0.0678
_refine_ls_wR_factor_ref 0.0711
_reflns_Friedel_coverage 0
_reflns_number_gt 3372
_reflns_number_total 3856
_reflns_threshold_expression 'I > 2\s(I)'
_cod_data_source_file d0ce00746c2.cif
_cod_data_source_block ad_14
_cod_original_sg_symbol_H-M 'P 21/n'
_cod_database_code 7240925
_shelx_shelxl_version_number 2018/3

loop_
_symmetry_equiv_pos_as_xyz
'x, y, z'
'-x+1/2, y+1/2, -z+1/2'
'-x, -y, -z'
'x-1/2, -y-1/2, z-1/2'

loop_
_atom_site_label
_atom_site_type_symbol
_atom_site_fract_x
_atom_site_fract_y
_atom_site_fract_z
_atom_site_U_iso_or_equiv
_atom_site_adp_type
_atom_site_occupancy
_atom_site_site_symmetry_order
_atom_site_calc_flag
_atom_site_refinement_flags_posn
_atom_site_refinement_flags_adp
_atom_site_refinement_flags_occupancy
_atom_site_disorder_assembly
_atom_site_disorder_group
U1 U 0.49992(2) 0.62752(2) 0.20989(2) 0.01580(8) Uani 1 1 d . . . . .
O3 O 0.2752(4) 0.5942(3) 0.0994(2) 0.0234(8) Uani 1 1 d . . . . .
O4 O 0.4621(4) 0.4988(2) 0.1069(2) 0.0219(8) Uani 1 1 d . . . . .
C1 C 0.3337(6) 0.5227(3) 0.0713(3) 0.0190(10) Uani 1 1 d . . . . .
O8 O 0.2944(4) 0.7381(3) 0.2084(3) 0.0302(9) Uani 1 1 d . . . . .
O7 O 0.4914(4) 0.7663(3) 0.3059(2) 0.0229(8) Uani 1 1 d . . . . .
O6 O 0.7424(4) 0.6557(3) 0.3053(3) 0.0320(9) Uani 1 1 d D . . . .
O5 O 0.7297(4) 0.5323(3) 0.2233(3) 0.0287(9) Uani 1 1 d . . . . .
O1 O 0.5723(4) 0.6940(2) 0.1277(2) 0.0236(8) Uani 1 1 d . . . . .
O2 O 0.4280(4) 0.5617(3) 0.2922(2) 0.0254(8) Uani 1 1 d . . . . .
N1 N 0.9958(5) 0.7598(3) 0.1309(3) 0.0196(8) Uani 1 1 d . . . . .
H1A H 1.075114 0.730848 0.158475 0.024 Uiso 1 1 calc R U . . .
H1B H 0.937159 0.791416 0.161718 0.024 Uiso 1 1 calc R U . . .
N2 N 1.0506(5) 0.7088(3) -0.0041(3) 0.0184(9) Uani 1 1 d . . . . .
H2D H 1.130516 0.679357 0.022091 0.022 Uiso 1 1 calc R U . . .
H2E H 1.027898 0.706924 -0.062442 0.022 Uiso 1 1 calc R U . . .
C12 C 0.9649(5) 0.7557(3) 0.0440(3) 0.0180(10) Uani 1 1 d . . . . .
C9 C 0.6228(5) 0.9453(3) 0.0330(3) 0.0178(10) Uani 1 1 d . . . . .
C6 C 0.2871(7) 0.8752(4) 0.2926(4) 0.0355(14) Uani 1 1 d . . . . .
H6A H 0.361374 0.913163 0.329401 0.053 Uiso 1 1 calc R U . . .
H6B H 0.203759 0.860245 0.326169 0.053 Uiso 1 1 calc R U . . .
H6C H 0.247143 0.908317 0.238403 0.053 Uiso 1 1 calc R U . . .
C5 C 0.3613(6) 0.7900(4) 0.2683(3) 0.0232(11) Uani 1 1 d . . . . .
C2 C 0.2491(6) 0.4710(4) -0.0055(3) 0.0256(12) Uani 1 1 d . . . . .
H2A H 0.26445 0.500364 -0.061544 0.038 Uiso 1 1 calc R U . . .
H2B H 0.140803 0.470382 0.000058 0.038 Uiso 1 1 calc R U . . .
H2C H 0.287042 0.408406 -0.004927 0.038 Uiso 1 1 calc R U . . .
S1 S 0.80882(14) 0.81252(9) -0.01444(8) 0.0200(3) Uani 1 1 d . . . . .
C4 C 0.9777(6) 0.5822(5) 0.2865(4) 0.0360(15) Uani 1 1 d . . . . .
H4A H 1.016234 0.584843 0.229035 0.054 Uiso 1 1 calc R U . . .
H4B H 1.00743 0.524395 0.315921 0.054 Uiso 1 1 calc R U . . .
H4C H 1.020302 0.632632 0.324141 0.054 Uiso 1 1 calc R U . . .
C3 C 0.8082(6) 0.5895(4) 0.2719(3) 0.0281(12) Uani 1 1 d . . . . .
C10 C 0.7500(6) 0.8846(3) 0.0737(3) 0.0197(10) Uani 1 1 d . . . . .
H10A H 0.715518 0.846296 0.120664 0.024 Uiso 1 1 calc R U . . .
H10B H 0.836587 0.921921 0.101018 0.024 Uiso 1 1 calc R U . . .
C8 C 0.4741(5) 0.9182(3) 0.0386(3) 0.0176(10) Uani 1 1 d . . . . .
H8 H 0.457326 0.861302 0.065152 0.021 Uiso 1 1 calc R U . . .
C7 C 0.3500(5) 0.9716(3) 0.0068(3) 0.0171(10) Uani 1 1 d . . . . .
C11 C 0.1916(6) 0.9393(4) 0.0163(4) 0.0230(11) Uani 1 1 d . . . . .
H11A H 0.140836 0.984796 0.048921 0.035 Uiso 1 1 calc R U . . .
H11B H 0.197579 0.881601 0.048898 0.035 Uiso 1 1 calc R U . . .
H11C H 0.134008 0.930427 -0.042949 0.035 Uiso 1 1 calc R U . . .
O9 O 0.8837(6) 0.8347(4) 0.2764(3) 0.0507(13) Uani 1 1 d DG . . . .
H9A H 0.864025 0.804204 0.320922 0.076 Uiso 1 1 d G U . . .
H9B H 0.865042 0.890472 0.284139 0.076 Uiso 1 1 d G U . . .
O10 O 0.8543(19) 0.7697(7) 0.4385(4) 0.083(8) Uani 0.370(18) 1 d D . . . .

loop_
_atom_site_aniso_label
_atom_site_aniso_U_11
_atom_site_aniso_U_22
_atom_site_aniso_U_33
_atom_site_aniso_U_23
_atom_site_aniso_U_13
_atom_site_aniso_U_12
U1 0.01700(11) 0.01745(11) 0.01218(10) -0.00015(7) -0.00077(7) 0.00078(7)
O3 0.0257(19) 0.0240(19) 0.0187(18) -0.0071(15) -0.0034(15) 0.0053(15)
O4 0.0209(18) 0.0238(18) 0.0210(18) 0.0017(15) 0.0031(15) 0.0000(15)
C1 0.024(3) 0.015(2) 0.018(2) 0.0006(19) 0.004(2) -0.006(2)
O8 0.025(2) 0.033(2) 0.028(2) -0.0158(17) -0.0109(16) 0.0099(17)
O7 0.0233(19) 0.0263(19) 0.0177(18) -0.0083(15) -0.0029(15) 0.0009(15)
O6 0.023(2) 0.044(2) 0.027(2) -0.0114(18) -0.0023(17) 0.0006(18)
O5 0.0251(19) 0.034(2) 0.026(2) -0.0004(17) -0.0011(16) 0.0072(17)
O1 0.034(2) 0.0209(18) 0.0159(17) 0.0026(15) 0.0031(15) -0.0035(16)
O2 0.032(2) 0.029(2) 0.0162(18) 0.0026(15) 0.0035(15) -0.0049(17)
N1 0.019(2) 0.021(2) 0.019(2) 0.0031(18) 0.0003(16) 0.0035(17)
N2 0.019(2) 0.020(2) 0.0142(19) -0.0011(16) -0.0023(16) 0.0053(17)
C12 0.019(2) 0.014(2) 0.021(2) 0.0030(19) 0.0002(19) 0.0010(18)
C9 0.012(2) 0.021(2) 0.020(2) -0.002(2) 0.0013(18) 0.0031(19)
C6 0.039(3) 0.031(3) 0.034(3) -0.015(3) -0.005(3) 0.008(3)
C5 0.024(3) 0.026(3) 0.019(2) -0.001(2) -0.001(2) 0.005(2)
C2 0.025(3) 0.030(3) 0.021(3) -0.013(2) 0.001(2) -0.008(2)
S1 0.0175(6) 0.0212(6) 0.0192(6) 0.0011(5) -0.0051(5) 0.0051(5)
C4 0.019(3) 0.057(4) 0.030(3) 0.013(3) -0.002(2) 0.008(3)
C3 0.027(3) 0.040(3) 0.015(2) 0.005(2) -0.006(2) 0.004(2)
C10 0.020(2) 0.021(2) 0.018(2) -0.002(2) 0.0012(19) 0.003(2)
C8 0.018(2) 0.014(2) 0.021(2) 0.0007(19) 0.0013(19) -0.0001(19)
C7 0.013(2) 0.018(2) 0.021(2) -0.0008(19) 0.0025(19) -0.0017(18)
C11 0.013(2) 0.024(3) 0.032(3) 0.001(2) 0.003(2) -0.002(2)
O9 0.063(3) 0.046(3) 0.049(3) -0.022(2) 0.028(3) -0.016(3)
O10 0.115(16) 0.099(15) 0.031(9) 0.006(8) -0.007(9) 0.041(12)

loop_
_atom_type_symbol
_atom_type_description
_atom_type_scat_dispersion_real
_atom_type_scat_dispersion_imag
_atom_type_scat_source
C C 0.0033 0.0016 'International Tables Vol C Tables 4.2.6.8 and 6.1.1.4'
H H 0 0 'International Tables Vol C Tables 4.2.6.8 and 6.1.1.4'
N N 0.0061 0.0033 'International Tables Vol C Tables 4.2.6.8 and 6.1.1.4'
O O 0.0106 0.006 'International Tables Vol C Tables 4.2.6.8 and 6.1.1.4'
S S 0.1246 0.1234 'International Tables Vol C Tables 4.2.6.8 and 6.1.1.4'
U U -9.6767 9.6646 'International Tables Vol C Tables 4.2.6.8 and 6.1.1.4'

loop_
_exptl_crystal_face_index_h
_exptl_crystal_face_index_k
_exptl_crystal_face_index_l
_exptl_crystal_face_perp_dist
0 3 -2 0.096
0 -3 2 0.092
-4 0 3 0.221
-1 -3 -4 0.094
0 2 3 0.089
-2 3 2 0.221
-5 1 -3 0.229
-1 -4 3 0.112
2 0 -1 0.271
1 4 -3 0.127
0 -2 -3 0.112

loop_
_geom_angle_atom_site_label_1
_geom_angle_atom_site_label_2
_geom_angle_atom_site_label_3
_geom_angle
_geom_angle_site_symmetry_1
_geom_angle_site_symmetry_3
_geom_angle_publ_flag
O2 U1 O1 179.72(17) . . ?
O2 U1 O8 91.61(17) . . ?
O1 U1 O8 88.30(16) . . ?
O2 U1 O4 89.71(15) . . ?
O1 U1 O4 90.57(14) . . ?
O8 U1 O4 118.07(12) . . ?
O2 U1 O5 90.40(16) . . ?
O1 U1 O5 89.65(16) . . ?
O8 U1 O5 171.92(13) . . ?
O4 U1 O5 69.75(13) . . ?
O2 U1 O6 92.91(16) . . ?
O1 U1 O6 86.91(16) . . ?
O8 U1 O6 119.22(13) . . ?
O4 U1 O6 122.53(13) . . ?
O5 U1 O6 52.84(13) . . ?
O2 U1 O3 91.85(15) . . ?
O1 U1 O3 88.35(15) . . ?
O8 U1 O3 65.85(12) . . ?
O4 U1 O3 52.23(12) . . ?
O5 U1 O3 121.91(12) . . ?
O6 U1 O3 172.92(12) . . ?
O2 U1 O7 89.65(15) . . ?
O1 U1 O7 90.09(15) . . ?
O8 U1 O7 51.97(12) . . ?
O4 U1 O7 169.99(11) . . ?
O5 U1 O7 120.24(12) . . ?
O6 U1 O7 67.48(12) . . ?
O3 U1 O7 117.81(11) . . ?
O2 U1 C3 94.91(17) . . ?
O1 U1 C3 85.02(17) . . ?
O8 U1 C3 145.48(15) . . ?
O4 U1 C3 95.86(15) . . ?
O5 U1 C3 26.46(15) . . ?
O6 U1 C3 26.71(15) . . ?
O3 U1 C3 147.37(14) . . ?
O7 U1 C3 94.15(14) . . ?
O2 U1 C1 91.28(15) . . ?
O1 U1 C1 88.98(15) . . ?
O8 U1 C1 92.31(13) . . ?
O4 U1 C1 25.78(13) . . ?
O5 U1 C1 95.47(14) . . ?
O6 U1 C1 148.02(14) . . ?
O3 U1 C1 26.46(13) . . ?
O7 U1 C1 144.27(13) . . ?
C3 U1 C1 121.32(16) . . ?
O2 U1 C5 91.48(17) . . ?
O1 U1 C5 88.32(16) . . ?
O8 U1 C5 25.94(13) . . ?
O4 U1 C5 144.01(13) . . ?
O5 U1 C5 146.18(14) . . ?
O6 U1 C5 93.34(14) . . ?
O3 U1 C5 91.78(13) . . ?
O7 U1 C5 26.05(13) . . ?
C3 U1 C5 119.84(16) . . ?
C1 U1 C5 118.24(14) . . ?
C1 O3 U1 93.4(3) . . ?
C1 O4 U1 95.6(3) . . ?
O4 C1 O3 118.8(4) . . ?
O4 C1 C2 121.7(5) . . ?
O3 C1 C2 119.5(5) . . ?
O4 C1 U1 58.7(3) . . ?
O3 C1 U1 60.1(3) . . ?
C2 C1 U1 176.8(4) . . ?
C5 O8 U1 96.7(3) . . ?
C5 O7 U1 93.5(3) . . ?
C3 O6 U1 93.0(3) . . ?
C3 O5 U1 93.3(3) . . ?
C12 N1 H1A 120 . . ?
C12 N1 H1B 120 . . ?
H1A N1 H1B 120 . . ?
C12 N2 H2D 120 . . ?
C12 N2 H2E 120 . . ?
H2D N2 H2E 120 . . ?
N1 C12 N2 121.5(4) . . ?
N1 C12 S1 121.9(4) . . ?
N2 C12 S1 116.6(4) . . ?
C8 C9 C7 119.8(4) . 3_675 ?
C8 C9 C10 118.2(5) . . ?
C7 C9 C10 122.0(4) 3_675 . ?
C5 C6 H6A 109.5 . . ?
C5 C6 H6B 109.5 . . ?
H6A C6 H6B 109.5 . . ?
C5 C6 H6C 109.5 . . ?
H6A C6 H6C 109.5 . . ?
H6B C6 H6C 109.5 . . ?
O7 C5 O8 117.8(5) . . ?
O7 C5 C6 122.0(5) . . ?
O8 C5 C6 120.2(5) . . ?
O7 C5 U1 60.5(3) . . ?
O8 C5 U1 57.4(3) . . ?
C6 C5 U1 176.6(4) . . ?
C1 C2 H2A 109.5 . . ?
C1 C2 H2B 109.5 . . ?
H2A C2 H2B 109.5 . . ?
C1 C2 H2C 109.5 . . ?
H2A C2 H2C 109.5 . . ?
H2B C2 H2C 109.5 . . ?
C12 S1 C10 101.1(2) . . ?
C3 C4 H4A 109.5 . . ?
C3 C4 H4B 109.5 . . ?
H4A C4 H4B 109.5 . . ?
C3 C4 H4C 109.5 . . ?
H4A C4 H4C 109.5 . . ?
H4B C4 H4C 109.5 . . ?
O5 C3 O6 119.4(5) . . ?
O5 C3 C4 120.2(5) . . ?
O6 C3 C4 120.2(5) . . ?
O5 C3 U1 60.3(3) . . ?
O6 C3 U1 60.3(3) . . ?
C4 C3 U1 166.8(4) . . ?
C9 C10 S1 108.5(3) . . ?
C9 C10 H10A 110 . . ?
S1 C10 H10A 110 . . ?
C9 C10 H10B 110 . . ?
S1 C10 H10B 110 . . ?
H10A C10 H10B 108.4 . . ?
C7 C8 C9 122.3(5) . . ?
C7 C8 H8 118.9 . . ?
C9 C8 H8 118.9 . . ?
C8 C7 C9 117.9(4) . 3_675 ?
C8 C7 C11 119.8(4) . . ?
C9 C7 C11 122.3(4) 3_675 . ?
C7 C11 H11A 109.5 . . ?
C7 C11 H11B 109.5 . . ?
H11A C11 H11B 109.5 . . ?
C7 C11 H11C 109.5 . . ?
H11A C11 H11C 109.5 . . ?
H11B C11 H11C 109.5 . . ?
H9A O9 H9B 109.6 . . ?

loop_
_geom_bond_atom_site_label_1
_geom_bond_atom_site_label_2
_geom_bond_distance
_geom_bond_site_symmetry_2
_geom_bond_publ_flag
U1 O2 1.768(4) . ?
U1 O1 1.774(4) . ?
U1 O8 2.447(4) . ?
U1 O4 2.448(4) . ?
U1 O5 2.465(4) . ?
U1 O6 2.465(4) . ?
U1 O3 2.478(4) . ?
U1 O7 2.515(4) . ?
U1 C3 2.834(5) . ?
U1 C1 2.853(5) . ?
U1 C5 2.885(5) . ?
O3 C1 1.273(6) . ?
O4 C1 1.246(6) . ?
C1 C2 1.504(7) . ?
O8 C5 1.270(6) . ?
O7 C5 1.269(6) . ?
O6 C3 1.276(7) . ?
O5 C3 1.265(7) . ?
N1 C12 1.311(6) . ?
N1 H1A 0.88 . ?
N1 H1B 0.88 . ?
N2 C12 1.321(6) . ?
N2 H2D 0.88 . ?
N2 H2E 0.88 . ?
C12 S1 1.756(5) . ?
C9 C8 1.397(7) . ?
C9 C7 1.399(7) 3_675 ?
C9 C10 1.507(7) . ?
C6 C5 1.487(7) . ?
C6 H6A 0.98 . ?
C6 H6B 0.98 . ?
C6 H6C 0.98 . ?
C2 H2A 0.98 . ?
C2 H2B 0.98 . ?
C2 H2C 0.98 . ?
S1 C10 1.837(5) . ?
C4 C3 1.500(7) . ?
C4 H4A 0.98 . ?
C4 H4B 0.98 . ?
C4 H4C 0.98 . ?
C10 H10A 0.99 . ?
C10 H10B 0.99 . ?
C8 C7 1.388(7) . ?
C8 H8 0.95 . ?
C7 C11 1.514(7) . ?
C11 H11A 0.98 . ?
C11 H11B 0.98 . ?
C11 H11C 0.98 . ?
O9 H9A 0.849 . ?
O9 H9B 0.8483 . ?

loop_
_geom_hbond_atom_site_label_D
_geom_hbond_atom_site_label_H
_geom_hbond_atom_site_label_A
_geom_hbond_distance_DH
_geom_hbond_distance_HA
_geom_hbond_distance_DA
_geom_hbond_angle_DHA
_geom_hbond_site_symmetry_A
_geom_hbond_publ_flag
N1 H1A O8 0.88 2 2.776(6) 146.5 1_655 yes
N1 H1B O9 0.88 1.97 2.771(6) 150.7 . yes
N2 H2D O3 0.88 2.05 2.906(5) 165.2 1_655 yes
N2 H2E O7 0.88 2.02 2.880(6) 166.4 4_675 yes
O9 H9A O6 0.85 2.44 2.977(7) 122.3 . yes
O9 H9A O10 0.85 1.87 2.684(5) 160.9 . yes
O9 H9B O4 0.85 2.64 3.192(6) 124.3 2_655 yes
O9 H9B O5 0.85 2.25 3.078(7) 165.9 2_655 yes

loop_
_geom_torsion_atom_site_label_1
_geom_torsion_atom_site_label_2
_geom_torsion_atom_site_label_3
_geom_torsion_atom_site_label_4
_geom_torsion
_geom_torsion_site_symmetry_1
_geom_torsion_site_symmetry_2
_geom_torsion_site_symmetry_3
_geom_torsion_site_symmetry_4
_geom_torsion_publ_flag
U1 O4 C1 O3 -1.8(5) . . . . ?
U1 O4 C1 C2 176.3(4) . . . . ?
U1 O3 C1 O4 1.7(5) . . . . ?
U1 O3 C1 C2 -176.4(4) . . . . ?
U1 O7 C5 O8 3.1(5) . . . . ?
U1 O7 C5 C6 -177.2(5) . . . . ?
U1 O8 C5 O7 -3.2(5) . . . . ?
U1 O8 C5 C6 177.1(5) . . . . ?
N1 C12 S1 C10 10.7(5) . . . . ?
N2 C12 S1 C10 -168.9(4) . . . . ?
U1 O5 C3 O6 12.3(5) . . . . ?
U1 O5 C3 C4 -164.7(5) . . . . ?
U1 O6 C3 O5 -12.3(5) . . . . ?
U1 O6 C3 C4 164.7(5) . . . . ?
C8 C9 C10 S1 96.6(5) . . . . ?
C7 C9 C10 S1 -85.7(5) 3_675 . . . ?
C12 S1 C10 C9 175.2(4) . . . . ?
C7 C9 C8 C7 -0.8(8) 3_675 . . . ?
C10 C9 C8 C7 177.0(5) . . . . ?
C9 C8 C7 C9 0.8(8) . . . 3_675 ?
C9 C8 C7 C11 -178.9(5) . . . . ?
